data_2104959
loop_
_publ_author_name
'Johnstone, Russell D. L.'
'Allan, David'
'Lennie, Alistair'
'Pidcock, Elna'
'Valiente, Rafael'
'Rodr\'iguez, Fernando'
'Gonzalez, Jes\'us'
'Warren, John'
'Parsons, Simon'

_publ_section_title
;
 The effect of pressure on the crystal structure of bianthrone
;
_journal_issue 3
_journal_name_full 'Acta Crystallographica Section B'
_journal_page_first 226
_journal_page_last 237
_journal_paper_doi 10.1107/S0108768111009657
_journal_volume 67
_journal_year 2011
_chemical_formula_moiety 'C28 H16 O2'
_chemical_formula_sum 'C28 H16 O2'
_chemical_formula_weight 384.43
_chemical_name_common Bianthrone
_space_group_IT_number 14
_symmetry_cell_setting monoclinic
_symmetry_space_group_name_Hall '-P 2yn'
_symmetry_space_group_name_H-M 'P 1 21/n 1'
_atom_sites_solution_hydrogens geom
_atom_sites_solution_primary direct
_cell_angle_alpha 90
_cell_angle_beta 110.186(7)
_cell_angle_gamma 90
_cell_formula_units_Z 2
_cell_length_a 9.7286(10)
_cell_length_b 7.1123(17)
_cell_length_c 11.2468(11)
_cell_measurement_reflns_used 975
_cell_measurement_temperature 293
_cell_measurement_theta_max 15
_cell_measurement_theta_min 3
_cell_volume 730.4(2)
_computing_cell_refinement 'USER DEFINED CELL REFINEMENT'
_computing_data_collection 'USER DEFINED DATA COLLECTION'
_computing_data_reduction 'USER DEFINED DATA REDUCTION'
_computing_molecular_graphics 'CAMERON (Watkin et al., 1996)'
_computing_publication_material 'CRYSTALS (Betteridge et al., 2003)'
_computing_structure_refinement 'CRYSTALS (Betteridge et al., 2003)'
_computing_structure_solution 'SIR92 (Altomare et al., 1994)'
_diffrn_ambient_temperature 293
_diffrn_measured_fraction_theta_full 0.606
_diffrn_measured_fraction_theta_max 0.594
_diffrn_measurement_device Unknown
_diffrn_measurement_device_type Serial
_diffrn_measurement_method \w
_diffrn_radiation_monochromator silicon
_diffrn_radiation_type synchrotron
_diffrn_radiation_wavelength 0.47920
_diffrn_reflns_av_R_equivalents 0.0810
_diffrn_reflns_limit_h_max 10
_diffrn_reflns_limit_h_min -10
_diffrn_reflns_limit_k_max 5
_diffrn_reflns_limit_k_min 0
_diffrn_reflns_limit_l_max 12
_diffrn_reflns_limit_l_min 0
_diffrn_reflns_number 3365
_diffrn_reflns_reduction_process
;
 Merged with SORTAV
 R.H. Blessing, (1987) Cryst. Rev. 1, 3-58
;
_diffrn_reflns_theta_full 11.888
_diffrn_reflns_theta_max 15.439
_diffrn_reflns_theta_min 2.303
_diffrn_standards_number 0
_exptl_absorpt_coefficient_mu 0.109
_exptl_absorpt_correction_T_max 0.99
_exptl_absorpt_correction_T_min 0.76
_exptl_absorpt_correction_type multi-scan
_exptl_absorpt_process_details 'SADABS (Siemens, 1996)'
_exptl_crystal_colour yellow
_exptl_crystal_density_diffrn 1.748
_exptl_crystal_density_method 'not measured'
_exptl_crystal_description block
_exptl_crystal_F_000 400
_exptl_crystal_size_max 0.20
_exptl_crystal_size_mid 0.20
_exptl_crystal_size_min 0.10
_refine_diff_density_max 0.14
_refine_diff_density_min -0.15
_refine_ls_extinction_method None
_refine_ls_goodness_of_fit_ref 1.0955
_refine_ls_hydrogen_treatment constr
_refine_ls_matrix_type full
_refine_ls_number_parameters 136
_refine_ls_number_reflns 487
_refine_ls_number_restraints 187
_refine_ls_R_factor_all 0.0595
_refine_ls_R_factor_gt 0.0407
_refine_ls_shift/su_max 0.000312
_refine_ls_structure_factor_coef F
_refine_ls_weighting_details
;
 Method, part 1, Chebychev polynomial, (Watkin, 1994, Prince, 1982)
 [weight] = 1.0/[A~0~*T~0~(x)+A~1~*T~1~(x) ... +A~n-1~]*T~n-1~(x)]
 where A~i~ are the Chebychev coefficients listed below and x= Fcalc/Fmax
 Method = Robust Weighting (Prince, 1982)
 W = [weight] * [1-(deltaF/6*sigmaF)^2^]^2^
 A~i~ are:
 8.57 -9.18 3.12 -0.995E-01
;
_refine_ls_weighting_scheme calc
_refine_ls_wR_factor_all 0.0388
_refine_ls_wR_factor_gt 0.0292
_refine_ls_wR_factor_ref 0.0292
_reflns_number_gt 487
_reflns_number_total 623
_reflns_threshold_expression I>2.0\s(I)
_cod_data_source_file gw5012.cif
_cod_data_source_block 6.0GPa
_cod_depositor_comments
;
The following automatic conversions were performed:

'_symmetry_cell_setting' value 'Monoclinic' changed to 'monoclinic'
according to /home/saulius/struct/CIF-dictionaries/cif_core.dic
dictionary named 'cif_core.dic' version 2.4.1 from 2010-06-29.

Automatic conversion script
Id: cif_fix_values 1698 2011-06-07 10:41:20Z adriana 
;
_cod_original_sg_symbol_H-M 'P 1 21/n 1 '
_cod_database_code 2104959
_cod_database_fobs_code 2104959

loop_
_symmetry_equiv_pos_as_xyz
x,y,z
-x,-y,-z
-x+1/2,y+1/2,-z+1/2
x+1/2,-y+1/2,z+1/2

loop_
_atom_site_type_symbol
_atom_site_label
_atom_site_fract_x
_atom_site_fract_y
_atom_site_fract_z
_atom_site_U_iso_or_equiv
_atom_site_adp_type
_atom_site_occupancy
_atom_site_disorder_assembly
_atom_site_disorder_group
O O1 0.85496(15) 0.4511(4) 0.06535(14) 0.0317 Uani 1.0000 . .
C C1 0.88153(19) 0.5112(5) 0.17278(18) 0.0219 Uani 1.0000 . .
C C2 0.77098(19) 0.5190(5) 0.23328(17) 0.0195 Uani 1.0000 . .
C C3 0.6245(2) 0.5222(6) 0.15741(19) 0.0286 Uani 1.0000 . .
C C4 0.5191(2) 0.5567(6) 0.2086(2) 0.0309 Uani 1.0000 . .
C C5 0.5596(2) 0.5849(6) 0.3372(2) 0.0335 Uani 1.0000 . .
C C6 0.7040(2) 0.5832(6) 0.41397(19) 0.0282 Uani 1.0000 . .
C C7 0.8136(2) 0.5473(5) 0.36421(18) 0.0221 Uani 1.0000 . .
C C8 0.9727(2) 0.5388(5) 0.44127(17) 0.0202 Uani 1.0000 . .
C C9 1.0650(2) 0.6232(5) 0.37349(18) 0.0226 Uani 1.0000 . .
C C10 1.1927(2) 0.7238(5) 0.43250(19) 0.0254 Uani 1.0000 . .
C C11 1.2739(2) 0.7944(5) 0.36493(19) 0.0252 Uani 1.0000 . .
C C12 1.2263(2) 0.7768(5) 0.23462(19) 0.0284 Uani 1.0000 . .
C C13 1.0991(2) 0.6855(6) 0.17332(18) 0.0258 Uani 1.0000 . .
C C14 1.0188(2) 0.6046(5) 0.24091(17) 0.0225 Uani 1.0000 . .
H H1 0.5975 0.5000 0.0690 0.0335 Uiso 1.0000 . .
H H2 0.4188 0.5611 0.1563 0.0353 Uiso 1.0000 . .
H H3 0.4860 0.6061 0.3735 0.0418 Uiso 1.0000 . .
H H4 0.7292 0.6067 0.5021 0.0345 Uiso 1.0000 . .
H H5 1.2242 0.7439 0.5214 0.0305 Uiso 1.0000 . .
H H6 1.3639 0.8563 0.4080 0.0307 Uiso 1.0000 . .
H H7 1.2824 0.8283 0.1882 0.0362 Uiso 1.0000 . .
H H8 1.0647 0.6768 0.0835 0.0324 Uiso 1.0000 . .

loop_
_atom_site_aniso_label
_atom_site_aniso_U_11
_atom_site_aniso_U_22
_atom_site_aniso_U_33
_atom_site_aniso_U_12
_atom_site_aniso_U_13
_atom_site_aniso_U_23
O1 0.0347(9) 0.041(3) 0.0196(8) -0.0018(10) 0.0091(6) -0.0045(10)
C1 0.0295(11) 0.019(4) 0.0164(10) 0.0038(12) 0.0065(8) 0.0044(13)
C2 0.0255(10) 0.009(4) 0.0218(10) -0.0028(12) 0.0059(7) 0.0034(14)
C3 0.0276(10) 0.030(5) 0.0240(12) -0.0057(14) 0.0039(8) 0.0051(15)
C4 0.0225(11) 0.027(4) 0.0396(11) -0.0046(14) 0.0056(9) -0.0001(17)
C5 0.0251(10) 0.039(4) 0.0405(12) -0.0006(15) 0.0165(9) 0.0030(18)
C6 0.0284(10) 0.034(4) 0.0239(12) 0.0017(14) 0.0114(8) 0.0017(15)
C7 0.0221(10) 0.023(4) 0.0220(9) 0.0004(13) 0.0080(8) 0.0033(14)
C8 0.0249(10) 0.019(4) 0.0172(9) 0.0031(13) 0.0079(8) -0.0038(13)
C9 0.0194(11) 0.030(4) 0.0189(9) 0.0083(11) 0.0072(8) 0.0015(12)
C10 0.0233(11) 0.032(4) 0.0197(10) 0.0048(12) 0.0063(8) 0.0002(13)
C11 0.0211(11) 0.027(4) 0.0265(10) 0.0037(12) 0.0070(8) 0.0014(15)
C12 0.0221(12) 0.041(4) 0.0243(10) 0.0034(12) 0.0110(9) 0.0062(15)
C13 0.0257(11) 0.037(4) 0.0173(10) 0.0046(12) 0.0111(8) 0.0006(13)
C14 0.0218(11) 0.026(4) 0.0195(10) 0.0075(11) 0.0068(8) 0.0045(13)

loop_
_atom_type_symbol
_atom_type_scat_Cromer_Mann_a1
_atom_type_scat_Cromer_Mann_a2
_atom_type_scat_Cromer_Mann_a3
_atom_type_scat_Cromer_Mann_a4
_atom_type_scat_Cromer_Mann_b1
_atom_type_scat_Cromer_Mann_b2
_atom_type_scat_Cromer_Mann_b3
_atom_type_scat_Cromer_Mann_b4
_atom_type_scat_Cromer_Mann_c
_atom_type_scat_dispersion_real
_atom_type_scat_dispersion_imag
_atom_type_scat_source
C 2.3100 1.0200 1.5886 0.8650 20.8439 10.2075 0.5687 51.6512 0.2156 0.0010 0.0010 'International Tables Vol C 4.2.6.8 and 6.1.1.4'
H 0.4930 0.3229 0.1402 0.0408 10.5109 26.1257 3.1424 57.7998 0.0030 0.0000 0.0000 'International Tables Vol C 4.2.6.8 and 6.1.1.4'
O 3.0485 2.2868 1.5463 0.8670 13.2771 5.7011 0.3239 32.9089 0.2508 0.0030 0.0030 'International Tables Vol C 4.2.6.8 and 6.1.1.4'

loop_
_geom_angle_atom_site_label_1
_geom_angle_atom_site_label_2
_geom_angle_atom_site_label_3
_geom_angle_site_symmetry_1
_geom_angle_site_symmetry_2
_geom_angle_site_symmetry_3
_geom_angle
_geom_angle_publ_flag
O1 C1 C2 . . . 122.40(17) yes
O1 C1 C14 . . . 121.63(16) yes
C2 C1 C14 . . . 115.37(17) yes
C1 C2 C3 . . . 118.71(16) yes
C1 C2 C7 . . . 119.84(15) yes
C3 C2 C7 . . . 120.94(16) yes
C2 C3 C4 . . . 120.50(18) yes
C2 C3 H1 . . . 119.7 no
C4 C3 H1 . . . 119.8 no
C3 C4 C5 . . . 119.12(17) yes
C3 C4 H2 . . . 120.4 no
C5 C4 H2 . . . 120.4 no
C4 C5 C6 . . . 121.29(17) yes
C4 C5 H3 . . . 119.3 no
C6 C5 H3 . . . 119.4 no
C5 C6 C7 . . . 120.70(18) yes
C5 C6 H4 . . . 119.6 no
C7 C6 H4 . . . 119.7 no
C2 C7 C6 . . . 117.40(15) yes
C2 C7 C8 . . . 118.48(15) yes
C6 C7 C8 . . . 124.11(17) yes
C7 C8 C8 . . 2_766 124.1(3) yes
C7 C8 C9 . . . 111.96(17) yes
C8 C8 C9 2_766 . . 124.0(2) yes
C8 C9 C10 . . . 124.12(16) yes
C8 C9 C14 . . . 118.39(17) yes
C10 C9 C14 . . . 117.47(17) yes
C9 C10 C11 . . . 121.14(17) yes
C9 C10 H5 . . . 119.4 no
C11 C10 H5 . . . 119.4 no
C10 C11 C12 . . . 120.66(19) yes
C10 C11 H6 . . . 119.7 no
C12 C11 H6 . . . 119.7 no
C11 C12 C13 . . . 119.72(19) yes
C11 C12 H7 . . . 120.2 no
C13 C12 H7 . . . 120.1 no
C12 C13 C14 . . . 120.46(16) yes
C12 C13 H8 . . . 119.8 no
C14 C13 H8 . . . 119.8 no
C1 C14 C9 . . . 120.14(16) yes
C1 C14 C13 . . . 119.31(15) yes
C9 C14 C13 . . . 120.42(18) yes

loop_
_geom_bond_atom_site_label_1
_geom_bond_atom_site_label_2
_geom_bond_site_symmetry_1
_geom_bond_site_symmetry_2
_geom_bond_distance
_geom_bond_publ_flag
O1 C1 . . 1.222(3) yes
C1 C2 . . 1.459(2) yes
C1 C14 . . 1.451(3) yes
C2 C3 . . 1.385(3) yes
C2 C7 . . 1.400(3) yes
C3 C4 . . 1.361(3) yes
C3 H1 . . 0.950 no
C4 C5 . . 1.377(3) yes
C4 H2 . . 0.950 no
C5 C6 . . 1.372(3) yes
C5 H3 . . 0.950 no
C6 C7 . . 1.389(3) yes
C6 H4 . . 0.950 no
C7 C8 . . 1.491(3) yes
C8 C8 . 2_766 1.359(4) yes
C8 C9 . . 1.490(3) yes
C9 C10 . . 1.388(3) yes
C9 C14 . . 1.407(3) yes
C10 C11 . . 1.367(3) yes
C10 H5 . . 0.950 no
C11 C12 . . 1.382(3) yes
C11 H6 . . 0.950 no
C12 C13 . . 1.356(3) yes
C12 H7 . . 0.950 no
C13 C14 . . 1.389(3) yes
C13 H8 . . 0.950 no
